data_7025674
loop_
_publ_author_name
'Schwarz, Thomas'
'Hess, David'
'Kl\"ufers, Peter'

_publ_section_title
;
 Metal chelation by the common 2-amino-2-deoxy-, 2-N-acetylamino-2-deoxy-,
 and 2-deoxy-hexoses.
;
_journal_issue 23
_journal_name_full 'Dalton transactions (Cambridge, England : 2003)'
_journal_page_first 5544
_journal_page_last 5555
_journal_paper_doi 10.1039/c002711a
_journal_volume 39
_journal_year 2010
_chemical_absolute_configuration ad
_chemical_compound_source
;
20 mg (0.12 mmol) 2-Deoxy-D-galactose werden in
1.22 mL (0.36 mmol) einer 0.3 M Pd-en aufgel\"ost und etwa 20 Stunden
im Eisbad geruehrt. Nach S\"attigung der L\"osung mit Aceton
entstehen nach ca. 2
Tagen schwach gelbe Kristalle.
;
_chemical_formula_moiety 'C10 H24 N4 O5 Pd2, 8(H2 O)'
_chemical_formula_sum 'C10 H40 N4 O13 Pd2'
_chemical_formula_weight 637.28
_chemical_name_common
;
[Pd2(en)2(2-Deoxy-/b-D-Galf1,3,5,6H-4)]*8H2O
;
_space_group_IT_number 4
_symmetry_cell_setting monoclinic
_symmetry_Int_Tables_number 4
_symmetry_space_group_name_Hall 'P 2yb'
_symmetry_space_group_name_H-M 'P 1 21 1'
_atom_sites_solution_hydrogens geom
_atom_sites_solution_primary direct
_atom_sites_solution_secondary difmap
_audit_block_code Pd_en_2-dGalf1,3,5,6H-4_lo119_schwarz
_audit_creation_date
;
'Wed Oct 31 13:16:36 2007'
;
_audit_creation_method 'form98_non/compatible with shelxl97-2'
_cell_angle_alpha 90.00
_cell_angle_beta 91.738(5)
_cell_angle_gamma 90.00
_cell_formula_units_Z 2
_cell_length_a 10.1214(7)
_cell_length_b 8.5521(10)
_cell_length_c 12.8909(8)
_cell_measurement_temperature 200(2)
_cell_measurement_theta_max 27.4995
_cell_measurement_theta_min 3.6844
_cell_volume 1115.31(17)
_computing_cell_refinement
;
CrysAlis RED, Oxford Diffraction Ltd.,
Version 1.171.32.5 (release 08-05-2007 CrysAlis171 .NET)
(compiled May 8 2007,13:10:02)
;
_computing_data_collection
;
CrysAlis CCD, Oxford Diffraction Ltd.,
Version 1.171.32.5 (release 08-05-2007 CrysAlis171 .NET)
(compiled May 8 2007,13:10:02)
;
_computing_data_reduction
;
CrysAlis RED, Oxford Diffraction Ltd.,
Version 1.171.32.5 (release 08-05-2007 CrysAlis171 .NET)
(compiled May 8 2007,13:10:02)
;
_computing_structure_refinement 'SHELXL-97 (G. M. Sheldrick. University of G\"ottingen, 97-2 version)'
_computing_structure_solution
;
A. Altomare, M. C. Burla, M. Camalli, G. L. Cascarano, C. Giacovazzo, A.
Guagliardi, A. G. G. Moliterni, G. Polidori, R. Spagna: SIR97: a new tool for
crystal structure determination and refinement; J. Appl. Crystallogr. 1999,
32, 115-119.
;
_diffrn_ambient_temperature 200(2)
_diffrn_detector_area_resol_mean 15.9809
_diffrn_measured_fraction_theta_full 0.997
_diffrn_measured_fraction_theta_max 0.997
_diffrn_measurement_device 'CCD camera on \k-goniostat'
_diffrn_measurement_device_type 'Oxford XCalibur'
_diffrn_radiation_collimation '0.5 mm collimator'
_diffrn_radiation_monochromator graphite
_diffrn_radiation_source 'fine-focus sealed tube'
_diffrn_radiation_type MoK\a
_diffrn_radiation_wavelength 0.71073
_diffrn_reflns_av_R_equivalents 0.0254
_diffrn_reflns_av_sigmaI/netI 0.0351
_diffrn_reflns_limit_h_max 13
_diffrn_reflns_limit_h_min -13
_diffrn_reflns_limit_k_max 11
_diffrn_reflns_limit_k_min -11
_diffrn_reflns_limit_l_max 16
_diffrn_reflns_limit_l_min -16
_diffrn_reflns_number 12615
_diffrn_reflns_theta_full 27.53
_diffrn_reflns_theta_max 27.53
_diffrn_reflns_theta_min 3.69
_exptl_absorpt_coefficient_mu 1.679
_exptl_absorpt_correction_T_max 0.889
_exptl_absorpt_correction_T_min 0.801
_exptl_absorpt_correction_type analytical
_exptl_absorpt_process_details
;
J. de Meulenaer, H. Tompa, The absorption correction in crystal structure
analysis, Acta Cryst. 1965, 19, 1014-1018.
N. W. Alcock, Analytical Method for Absorption Correction, Crystallogr.
Comput. 1970, 271-278.
;
_exptl_crystal_colour yellow
_exptl_crystal_density_diffrn 1.8977(3)
_exptl_crystal_density_method 'not measured'
_exptl_crystal_description Block
_exptl_crystal_F_000 648
_exptl_crystal_size_max 0.18
_exptl_crystal_size_mid 0.11
_exptl_crystal_size_min 0.07
_refine_diff_density_max 0.861
_refine_diff_density_min -0.431
_refine_diff_density_rms 0.077
_refine_ls_abs_structure_details 'Flack H D (1983), Acta Cryst. A39, 876-881'
_refine_ls_abs_structure_Flack -0.049(19)
_refine_ls_extinction_method none
_refine_ls_goodness_of_fit_ref 0.991
_refine_ls_hydrogen_treatment mixed
_refine_ls_matrix_type full
_refine_ls_number_parameters 311
_refine_ls_number_reflns 5137
_refine_ls_number_restraints 25
_refine_ls_restrained_S_all 0.990
_refine_ls_R_factor_all 0.0242
_refine_ls_R_factor_gt 0.0207
_refine_ls_shift/su_max 0.001
_refine_ls_shift/su_mean 0.000
_refine_ls_structure_factor_coef Fsqd
_refine_ls_weighting_scheme calc
_refine_ls_wR_factor_gt 0.0428
_refine_ls_wR_factor_ref 0.0436
_reflns_number_gt 4664
_reflns_number_total 5137
_reflns_threshold_expression >2sigma(I)
_cod_data_source_file c002711a.txt
_cod_data_source_block 13
_cod_original_cell_volume 1115.30(17)
_cod_original_sg_symbol_H-M 'P 21'
_cod_database_code 7025674

loop_
_symmetry_equiv_pos_as_xyz
'x, y, z'
'-x, y+1/2, -z'

loop_
_atom_site_label
_atom_site_type_symbol
_atom_site_fract_x
_atom_site_fract_y
_atom_site_fract_z
_atom_site_U_iso_or_equiv
_atom_site_adp_type
_atom_site_occupancy
_atom_site_symmetry_multiplicity
_atom_site_calc_flag
_atom_site_refinement_flags
Pd1 Pd 0.982388(18) 0.77362(2) 0.064805(14) 0.01087(5) Uani 1 1 d .
Pd2 Pd 0.410564(18) 0.75458(2) 0.430611(14) 0.01056(5) Uani 1 1 d .
O1 O 0.4468(2) 0.5788(2) 0.33088(16) 0.0138(4) Uani 1 1 d .
O3 O 0.5068(2) 0.9272(2) 0.35666(15) 0.0126(4) Uani 1 1 d .
O4 O 0.6574(2) 0.6214(2) 0.26677(16) 0.0161(4) Uani 1 1 d .
O5 O 0.80204(17) 0.7968(2) 0.12442(13) 0.0128(4) Uani 1 1 d .
O6 O 1.04915(16) 0.7560(3) 0.21172(12) 0.0135(4) Uani 1 1 d .
N1 N 0.3089(3) 0.5964(3) 0.51418(19) 0.0131(5) Uani 1 1 d .
H711 H 0.2637 0.5286 0.4705 0.016 Uiso 1 1 calc R
H712 H 0.3661 0.5393 0.5561 0.016 Uiso 1 1 calc R
N2 N 0.3541(2) 0.9081(3) 0.54219(19) 0.0139(6) Uani 1 1 d .
H721 H 0.4266 0.9613 0.5685 0.017 Uiso 1 1 calc R
H722 H 0.2955 0.9798 0.5140 0.017 Uiso 1 1 calc R
N3 N 0.9221(2) 0.7909(3) -0.08762(16) 0.0143(5) Uani 1 1 d .
H731 H 0.8838 0.6986 -0.1097 0.017 Uiso 1 1 calc R
H732 H 0.8609 0.8698 -0.0960 0.017 Uiso 1 1 calc R
N4 N 1.1645(2) 0.7493(3) 0.00508(15) 0.0131(5) Uani 1 1 d .
H741 H 1.2134 0.8385 0.0174 0.016 Uiso 1 1 calc R
H742 H 1.2080 0.6666 0.0365 0.016 Uiso 1 1 calc R
C1 C 0.5178(3) 0.6131(4) 0.2426(2) 0.0142(6) Uani 1 1 d .
H1 H 0.5006 0.5307 0.1889 0.017 Uiso 1 1 calc R
C2 C 0.4866(3) 0.7729(5) 0.19660(19) 0.0165(6) Uani 1 1 d .
H21 H 0.3915 0.7981 0.2014 0.020 Uiso 1 1 calc R
H22 H 0.5119 0.7788 0.1231 0.020 Uiso 1 1 calc R
C3 C 0.5718(3) 0.8823(4) 0.2650(2) 0.0123(6) Uani 1 1 d .
H3 H 0.5978 0.9768 0.2249 0.015 Uiso 1 1 calc R
C4 C 0.6945(2) 0.7794(4) 0.29096(19) 0.0120(5) Uani 1 1 d .
H4 H 0.7148 0.7866 0.3672 0.014 Uiso 1 1 calc R
C5 C 0.8190(3) 0.8208(3) 0.2332(2) 0.0133(6) Uani 1 1 d .
H5 H 0.8380 0.9342 0.2451 0.016 Uiso 1 1 calc R
C6 C 0.9371(3) 0.7278(3) 0.2744(2) 0.0131(6) Uani 1 1 d .
H61 H 0.9583 0.7588 0.3471 0.016 Uiso 1 1 calc R
H62 H 0.9156 0.6149 0.2737 0.016 Uiso 1 1 calc R
C7 C 0.2906(3) 0.8195(3) 0.6264(2) 0.0167(7) Uani 1 1 d .
H71 H 0.2294 0.8883 0.6638 0.020 Uiso 1 1 calc R
H72 H 0.3586 0.7802 0.6766 0.020 Uiso 1 1 calc R
C8 C 0.2156(3) 0.6845(4) 0.5778(2) 0.0170(6) Uani 1 1 d .
H81 H 0.1800 0.6162 0.6323 0.020 Uiso 1 1 calc R
H82 H 0.1408 0.7236 0.5338 0.020 Uiso 1 1 calc R
C9 C 1.0408(3) 0.8251(4) -0.1485(2) 0.0190(7) Uani 1 1 d .
H91 H 1.0662 0.9364 -0.1404 0.023 Uiso 1 1 calc R
H92 H 1.0223 0.8042 -0.2230 0.023 Uiso 1 1 calc R
C10 C 1.1505(3) 0.7213(4) -0.1081(2) 0.0179(7) Uani 1 1 d .
H101 H 1.1288 0.6102 -0.1219 0.022 Uiso 1 1 calc R
H102 H 1.2340 0.7467 -0.1424 0.022 Uiso 1 1 calc R
O91 O 0.1113(2) 0.0767(3) 0.47023(18) 0.0209(5) Uani 1 1 d D
H911 H 0.053(3) 0.031(4) 0.496(2) 0.031 Uiso 1 1 d D
H912 H 0.098(3) 0.064(5) 0.4096(10) 0.031 Uiso 1 1 d D
O92 O 0.1969(2) 0.5021(3) 0.25326(18) 0.0171(5) Uani 1 1 d D
H921 H 0.2674(18) 0.526(3) 0.276(3) 0.026 Uiso 1 1 d D
H922 H 0.162(3) 0.585(2) 0.244(3) 0.026 Uiso 1 1 d D
O93 O 0.6475(2) 0.9703(3) -0.00541(18) 0.0199(5) Uani 1 1 d D
H931 H 0.692(3) 0.927(4) 0.0372(19) 0.030 Uiso 1 1 d D
H932 H 0.604(3) 1.028(3) 0.028(2) 0.030 Uiso 1 1 d D
O94 O 0.3779(2) 0.1707(3) 0.28868(18) 0.0259(5) Uani 1 1 d D
H941 H 0.406(3) 0.247(2) 0.315(2) 0.039 Uiso 1 1 d D
H942 H 0.403(4) 0.101(3) 0.326(2) 0.039 Uiso 1 1 d D
O95 O 0.0848(2) 0.4005(3) 0.43294(19) 0.0214(5) Uani 1 1 d D
H951 H 0.097(3) 0.3103(17) 0.443(2) 0.032 Uiso 1 1 d D
H952 H 0.115(4) 0.417(3) 0.3783(16) 0.032 Uiso 1 1 d D
O96 O 0.4926(3) 0.2122(3) 0.09709(17) 0.0245(5) Uani 1 1 d D
H961 H 0.470(3) 0.215(4) 0.1551(13) 0.037 Uiso 1 1 d D
H962 H 0.477(4) 0.298(2) 0.076(2) 0.037 Uiso 1 1 d D
O97 O 0.1199(2) 0.0468(3) 0.25962(19) 0.0225(5) Uani 1 1 d D
H971 H 0.114(3) -0.042(2) 0.238(3) 0.034 Uiso 1 1 d D
H972 H 0.1973(14) 0.057(4) 0.267(3) 0.034 Uiso 1 1 d D
O98 O 0.7080(3) 0.5413(3) 0.0120(2) 0.0327(7) Uani 1 1 d D
H981 H 0.729(3) 0.610(3) 0.050(3) 0.049 Uiso 1 1 d D
H982 H 0.635(2) 0.562(5) -0.007(3) 0.049 Uiso 1 1 d D

loop_
_atom_site_aniso_label
_atom_site_aniso_U_11
_atom_site_aniso_U_22
_atom_site_aniso_U_33
_atom_site_aniso_U_23
_atom_site_aniso_U_13
_atom_site_aniso_U_12
Pd1 0.01077(10) 0.01248(10) 0.00947(9) 0.00036(11) 0.00212(7) 0.00132(10)
Pd2 0.00857(9) 0.01348(11) 0.00969(9) 0.00039(11) 0.00147(7) 0.00035(10)
O1 0.0124(11) 0.0153(10) 0.0137(11) 0.0003(8) 0.0022(9) -0.0016(8)
O3 0.0126(11) 0.0134(10) 0.0121(11) 0.0002(8) 0.0049(9) 0.0014(8)
O4 0.0127(11) 0.0136(10) 0.0224(11) 0.0002(9) 0.0056(9) 0.0011(8)
O5 0.0114(9) 0.0200(11) 0.0071(8) 0.0009(8) 0.0027(7) 0.0013(8)
O6 0.0116(8) 0.0192(10) 0.0099(8) -0.0006(11) 0.0029(6) 0.0006(10)
N1 0.0138(13) 0.0124(12) 0.0132(13) 0.0005(10) 0.0021(10) 0.0021(10)
N2 0.0132(14) 0.0125(12) 0.0160(14) 0.0016(10) 0.0031(11) -0.0011(10)
N3 0.0137(11) 0.0158(14) 0.0137(10) 0.0017(10) 0.0029(9) 0.0028(10)
N4 0.0143(10) 0.0135(12) 0.0116(10) 0.0030(12) 0.0025(8) 0.0006(12)
C1 0.0141(16) 0.0181(16) 0.0103(15) -0.0018(12) -0.0001(12) 0.0010(12)
C2 0.0166(12) 0.0233(15) 0.0095(11) -0.0008(16) -0.0003(9) 0.0022(16)
C3 0.0117(16) 0.0166(15) 0.0088(15) 0.0030(12) 0.0028(12) 0.0043(12)
C4 0.0138(12) 0.0133(14) 0.0091(11) -0.0005(14) 0.0026(9) 0.0042(13)
C5 0.0161(15) 0.0122(13) 0.0118(14) -0.0005(11) 0.0045(12) 0.0003(11)
C6 0.0130(13) 0.0135(17) 0.0130(13) 0.0018(11) 0.0028(10) 0.0016(11)
C7 0.0208(16) 0.0165(15) 0.0135(14) 0.0028(11) 0.0094(13) 0.0021(12)
C8 0.0150(16) 0.0156(15) 0.0208(16) -0.0005(13) 0.0074(13) 0.0003(12)
C9 0.0205(16) 0.0237(17) 0.0129(15) 0.0050(12) 0.0033(12) -0.0015(13)
C10 0.0174(15) 0.0221(18) 0.0146(14) -0.0009(12) 0.0056(11) 0.0014(12)
O91 0.0200(13) 0.0213(12) 0.0214(13) 0.0008(10) 0.0000(10) 0.0012(9)
O92 0.0131(11) 0.0143(11) 0.0238(13) -0.0006(9) -0.0024(10) -0.0014(8)
O93 0.0219(14) 0.0197(12) 0.0179(12) 0.0019(10) -0.0001(10) 0.0020(10)
O94 0.0247(13) 0.0188(11) 0.0340(14) 0.0030(11) -0.0011(10) 0.0050(10)
O95 0.0254(14) 0.0157(11) 0.0232(14) -0.0003(10) 0.0045(11) -0.0005(10)
O96 0.0334(13) 0.0201(11) 0.0200(12) 0.0031(9) 0.0007(11) 0.0048(10)
O97 0.0210(13) 0.0186(11) 0.0275(13) -0.0009(10) -0.0034(11) -0.0023(10)
O98 0.0320(16) 0.0238(13) 0.0413(17) -0.0136(12) -0.0155(13) 0.0119(12)

loop_
_atom_type_symbol
_atom_type_description
_atom_type_scat_dispersion_real
_atom_type_scat_dispersion_imag
_atom_type_scat_source
C C 0.0033 0.0016 'International Tables Vol C Tables 4.2.6.8 and 6.1.1.4'
H H 0.0000 0.0000 'International Tables Vol C Tables 4.2.6.8 and 6.1.1.4'
N N 0.0061 0.0033 'International Tables Vol C Tables 4.2.6.8 and 6.1.1.4'
O O 0.0106 0.0060 'International Tables Vol C Tables 4.2.6.8 and 6.1.1.4'
Pd Pd -0.9988 1.0072 'International Tables Vol C Tables 4.2.6.8 and 6.1.1.4'

loop_
_geom_angle_atom_site_label_1
_geom_angle_atom_site_label_2
_geom_angle_atom_site_label_3
_geom_angle
O6 Pd1 O5 85.99(7)
O6 Pd1 N4 93.84(7)
O5 Pd1 N4 179.72(10)
O6 Pd1 N3 177.58(7)
O5 Pd1 N3 96.43(8)
N4 Pd1 N3 83.75(8)
O1 Pd2 O3 98.28(7)
O1 Pd2 N1 86.92(9)
O3 Pd2 N1 174.79(9)
O1 Pd2 N2 170.93(9)
O3 Pd2 N2 90.68(9)
N1 Pd2 N2 84.12(9)
C1 O1 Pd2 118.08(17)
C3 O3 Pd2 115.84(17)
C4 O4 C1 110.0(2)
C5 O5 Pd1 107.88(15)
C6 O6 Pd1 107.27(14)
C8 N1 Pd2 107.32(18)
C8 N1 H711 110.3
Pd2 N1 H711 110.3
C8 N1 H712 110.3
Pd2 N1 H712 110.3
H711 N1 H712 108.5
C7 N2 Pd2 108.86(18)
C7 N2 H721 109.9
Pd2 N2 H721 109.9
C7 N2 H722 109.9
Pd2 N2 H722 109.9
H721 N2 H722 108.3
C9 N3 Pd1 107.40(17)
C9 N3 H731 110.2
Pd1 N3 H731 110.2
C9 N3 H732 110.2
Pd1 N3 H732 110.2
H731 N3 H732 108.5
C10 N4 Pd1 109.22(16)
C10 N4 H741 109.8
Pd1 N4 H741 109.8
C10 N4 H742 109.8
Pd1 N4 H742 109.8
H741 N4 H742 108.3
O1 C1 O4 111.2(2)
O1 C1 C2 113.7(2)
O4 C1 C2 103.4(2)
O1 C1 H1 109.5
O4 C1 H1 109.5
C2 C1 H1 109.5
C1 C2 C3 102.5(2)
C1 C2 H21 111.3
C3 C2 H21 111.3
C1 C2 H22 111.3
C3 C2 H22 111.3
H21 C2 H22 109.2
O3 C3 C2 112.1(2)
O3 C3 C4 111.2(2)
C2 C3 C4 102.2(2)
O3 C3 H3 110.4
C2 C3 H3 110.4
C4 C3 H3 110.4
O4 C4 C5 109.1(2)
O4 C4 C3 106.6(2)
C5 C4 C3 115.6(2)
O4 C4 H4 108.5
C5 C4 H4 108.5
C3 C4 H4 108.5
O5 C5 C6 109.9(2)
O5 C5 C4 111.8(2)
C6 C5 C4 111.2(2)
O5 C5 H5 108.0
C6 C5 H5 108.0
C4 C5 H5 108.0
O6 C6 C5 110.0(2)
O6 C6 H61 109.7
C5 C6 H61 109.7
O6 C6 H62 109.7
C5 C6 H62 109.7
H61 C6 H62 108.2
N2 C7 C8 108.1(2)
N2 C7 H71 110.1
C8 C7 H71 110.1
N2 C7 H72 110.1
C8 C7 H72 110.1
H71 C7 H72 108.4
N1 C8 C7 107.4(2)
N1 C8 H81 110.2
C7 C8 H81 110.2
N1 C8 H82 110.2
C7 C8 H82 110.2
H81 C8 H82 108.5
N3 C9 C10 107.6(2)
N3 C9 H91 110.2
C10 C9 H91 110.2
N3 C9 H92 110.2
C10 C9 H92 110.2
H91 C9 H92 108.5
N4 C10 C9 107.1(2)
N4 C10 H101 110.3
C9 C10 H101 110.3
N4 C10 H102 110.3
C9 C10 H102 110.3
H101 C10 H102 108.6
H911 O91 H912 104.0(16)
H921 O92 H922 102.6(16)
H931 O93 H932 103.6(16)
H941 O94 H942 104.2(16)
H951 O95 H952 105.1(16)
H961 O96 H962 103.8(16)
H971 O97 H972 102.3(16)
H981 O98 H982 104.9(17)

loop_
_geom_bond_atom_site_label_1
_geom_bond_atom_site_label_2
_geom_bond_distance
Pd1 O6 1.9971(16)
Pd1 O5 2.0117(17)
Pd1 N4 2.030(2)
Pd1 N3 2.045(2)
Pd2 O1 2.019(2)
Pd2 O3 2.023(2)
Pd2 N1 2.029(3)
Pd2 N2 2.042(2)
O1 C1 1.395(4)
O3 C3 1.422(3)
O4 C4 1.434(4)
O4 C1 1.439(4)
O5 C5 1.422(3)
O6 C6 1.433(3)
N1 C8 1.476(4)
N1 H711 0.9200
N1 H712 0.9200
N2 C7 1.486(4)
N2 H721 0.9200
N2 H722 0.9200
N3 C9 1.484(3)
N3 H731 0.9200
N3 H732 0.9200
N4 C10 1.481(3)
N4 H741 0.9200
N4 H742 0.9200
C1 C2 1.519(5)
C1 H1 1.0000
C2 C3 1.533(4)
C2 H21 0.9900
C2 H22 0.9900
C3 C4 1.550(4)
C3 H3 1.0000
C4 C5 1.525(4)
C4 H4 1.0000
C5 C6 1.519(4)
C5 H5 1.0000
C6 H61 0.9900
C6 H62 0.9900
C7 C8 1.508(4)
C7 H71 0.9900
C7 H72 0.9900
C8 H81 0.9900
C8 H82 0.9900
C9 C10 1.502(4)
C9 H91 0.9900
C9 H92 0.9900
C10 H101 0.9900
C10 H102 0.9900
O91 H911 0.790(12)
O91 H912 0.797(13)
O92 H921 0.792(13)
O92 H922 0.804(13)
O93 H931 0.793(13)
O93 H932 0.795(13)
O94 H941 0.785(13)
O94 H942 0.801(13)
O95 H951 0.791(12)
O95 H952 0.789(12)
O96 H961 0.791(12)
O96 H962 0.793(13)
O97 H971 0.806(13)
O97 H972 0.792(13)
O98 H981 0.792(13)
O98 H982 0.786(13)

loop_
_geom_torsion_atom_site_label_1
_geom_torsion_atom_site_label_2
_geom_torsion_atom_site_label_3
_geom_torsion_atom_site_label_4
_geom_torsion
O3 C3 C4 O4 103.4(2)
O4 C4 C5 O5 55.7(3)
O5 C5 C6 O6 49.5(3)
